data_7126837
loop_
_publ_author_name
'Tathe, Akash G.'
'Chintawar, Chetan C.'
'Bhoyare, Vivek W.'
'Patil, Nitin T.'

_publ_section_title
;
 Ligand-enabled gold-catalyzed 1,2-heteroarylation of alkenes.
;
_journal_issue 65
_journal_name_full 'Chemical communications (Cambridge, England)'
_journal_page_first 9304
_journal_page_last 9307
_journal_paper_doi 10.1039/d0cc03707a
_journal_volume 56
_journal_year 2020
_chemical_formula_moiety 'C19 H19 N O4'
_chemical_formula_sum 'C19 H19 N O4'
_chemical_formula_weight 325.35
_space_group_crystal_system triclinic
_space_group_IT_number 2
_space_group_name_Hall '-P 1'
_space_group_name_H-M_alt 'P -1'
_atom_sites_solution_hydrogens geom
_audit_creation_method SHELXL-2018/3
_audit_update_record
;
2019-12-19 deposited with the CCDC.	2020-07-07 downloaded from the CCDC.
;
_cell_angle_alpha 81.614(2)
_cell_angle_beta 79.942(2)
_cell_angle_gamma 89.931(2)
_cell_formula_units_Z 2
_cell_length_a 7.7313(4)
_cell_length_b 8.2310(4)
_cell_length_c 13.2902(7)
_cell_measurement_reflns_used 7054
_cell_measurement_temperature 140(2)
_cell_measurement_theta_max 29.49
_cell_measurement_theta_min 2.50
_cell_volume 823.58(7)
_computing_cell_refinement 'Bruker SAINT'
_computing_data_collection 'Bruker APEX2'
_computing_data_reduction 'Bruker SAINT'
_computing_molecular_graphics 'Bruker SHELXTL'
_computing_publication_material 'Bruker SHELXTL'
_computing_structure_refinement 'SHELXL-2014 (Sheldrick 2014)'
_computing_structure_solution 'SHELXS-97 (Sheldrick 2008)'
_diffrn_ambient_temperature 140(2)
_diffrn_measured_fraction_theta_full 0.997
_diffrn_measured_fraction_theta_max 0.996
_diffrn_measurement_device_type 'Bruker APEX-II CCD'
_diffrn_measurement_method '\f and \w scans'
_diffrn_radiation_type MoK\a
_diffrn_radiation_wavelength 0.71073
_diffrn_reflns_av_R_equivalents 0.0434
_diffrn_reflns_av_unetI/netI 0.0394
_diffrn_reflns_Laue_measured_fraction_full 0.997
_diffrn_reflns_Laue_measured_fraction_max 0.996
_diffrn_reflns_limit_h_max 10
_diffrn_reflns_limit_h_min -10
_diffrn_reflns_limit_k_max 10
_diffrn_reflns_limit_k_min -10
_diffrn_reflns_limit_l_max 17
_diffrn_reflns_limit_l_min -17
_diffrn_reflns_number 16074
_diffrn_reflns_point_group_measured_fraction_full 0.997
_diffrn_reflns_point_group_measured_fraction_max 0.996
_diffrn_reflns_theta_full 25.242
_diffrn_reflns_theta_max 27.868
_diffrn_reflns_theta_min 2.502
_exptl_absorpt_coefficient_mu 0.092
_exptl_crystal_colour colorless
_exptl_crystal_density_diffrn 1.312
_exptl_crystal_description rectangular
_exptl_crystal_F_000 344.0
_refine_diff_density_max 0.438
_refine_diff_density_min -0.343
_refine_diff_density_rms 0.062
_refine_ls_extinction_method none
_refine_ls_goodness_of_fit_ref 1.036
_refine_ls_hydrogen_treatment constr
_refine_ls_matrix_type full
_refine_ls_number_parameters 217
_refine_ls_number_reflns 3916
_refine_ls_number_restraints 0
_refine_ls_restrained_S_all 1.036
_refine_ls_R_factor_all 0.0743
_refine_ls_R_factor_gt 0.0506
_refine_ls_shift/su_max 0.000
_refine_ls_shift/su_mean 0.000
_refine_ls_structure_factor_coef Fsqd
_refine_ls_weighting_details 'w=1/[\s^2^(Fo^2^)+(0.0612P)^2^+0.3563P] where P=(Fo^2^+2Fc^2^)/3'
_refine_ls_weighting_scheme calc
_refine_ls_wR_factor_gt 0.1202
_refine_ls_wR_factor_ref 0.1324
_reflns_Friedel_coverage 0.000
_reflns_number_gt 2966
_reflns_number_total 3916
_reflns_threshold_expression 'I > 2\s(I)'
_cod_data_source_file d0cc03707a2.cif
_cod_data_source_block shelx
_cod_depositor_comments 'Adding full bibliography for 7126837.cif.'
_cod_database_code 7126837
_shelx_shelxl_version_number 2018/3
_shelx_space_group_comment
;
The symmetry employed for this shelxl refinement is uniquely defined
by the following loop, which should always be used as a source of
symmetry information in preference to the above space-group names.
They are only intended as comments.
;

loop_
_space_group_symop_operation_xyz
'x, y, z'
'-x, -y, -z'

loop_
_atom_site_label
_atom_site_type_symbol
_atom_site_fract_x
_atom_site_fract_y
_atom_site_fract_z
_atom_site_U_iso_or_equiv
_atom_site_adp_type
_atom_site_occupancy
_atom_site_site_symmetry_order
_atom_site_calc_flag
_atom_site_refinement_flags_posn
_atom_site_refinement_flags_adp
_atom_site_refinement_flags_occupancy
_atom_site_disorder_assembly
_atom_site_disorder_group
O001 O 0.78777(15) 0.94693(14) 0.18463(9) 0.0291(3) Uani 1 1 d . . . . .
O002 O 0.70785(16) 0.88162(13) -0.03906(9) 0.0301(3) Uani 1 1 d . . . . .
O003 O 0.52173(16) 0.46712(15) 0.22721(9) 0.0326(3) Uani 1 1 d . . . . .
O004 O 0.03342(17) 0.58849(17) 0.62825(10) 0.0406(3) Uani 1 1 d . . . . .
N005 N 0.59944(17) 0.70306(16) 0.11057(10) 0.0231(3) Uani 1 1 d . . . . .
C006 C 0.7557(2) 0.58688(18) -0.02356(12) 0.0218(3) Uani 1 1 d . . . . .
C007 C 0.6952(2) 0.46043(19) 0.05602(12) 0.0226(3) Uani 1 1 d . . . . .
C008 C 0.5945(2) 0.53385(19) 0.14334(12) 0.0233(3) Uani 1 1 d . . . . .
C009 C 0.6371(2) 0.86449(19) 0.24824(12) 0.0238(3) Uani 1 1 d . . . . .
H009 H 0.674450 0.761117 0.287325 0.029 Uiso 1 1 calc R U . . .
C00A C 0.6908(2) 0.74459(19) 0.00937(12) 0.0225(3) Uani 1 1 d . . . . .
C00B C 0.8616(2) 0.5573(2) -0.11328(13) 0.0282(4) Uani 1 1 d . . . . .
H00B H 0.903108 0.644079 -0.167555 0.034 Uiso 1 1 calc R U . . .
C00C C 0.7366(2) 0.2989(2) 0.04823(14) 0.0295(4) Uani 1 1 d . . . . .
H00C H 0.693754 0.212448 0.102406 0.035 Uiso 1 1 calc R U . . .
C00D C 0.9054(2) 0.3948(2) -0.12113(15) 0.0341(4) Uani 1 1 d . . . . .
H00D H 0.979097 0.370327 -0.181800 0.041 Uiso 1 1 calc R U . . .
C00E C 0.8435(2) 0.2682(2) -0.04219(15) 0.0344(4) Uani 1 1 d . . . . .
H00E H 0.874664 0.158471 -0.050047 0.041 Uiso 1 1 calc R U . . .
C00F C 0.5412(2) 0.9702(2) 0.32535(13) 0.0300(4) Uani 1 1 d . . . . .
H00A H 0.628169 1.018188 0.359895 0.036 Uiso 1 1 calc R U . . .
H00F H 0.484930 1.061825 0.287229 0.036 Uiso 1 1 calc R U . . .
C00G C 0.2259(2) 0.8973(2) 0.40779(14) 0.0305(4) Uani 1 1 d . . . . .
H00G H 0.190224 0.978005 0.357252 0.037 Uiso 1 1 calc R U . . .
C00H C 0.5189(2) 0.8202(2) 0.17564(13) 0.0264(4) Uani 1 1 d . . . . .
H00H H 0.406460 0.772671 0.216826 0.032 Uiso 1 1 calc R U . . .
H00I H 0.492422 0.921241 0.131269 0.032 Uiso 1 1 calc R U . . .
C00I C 0.0977(2) 0.8064(2) 0.48065(14) 0.0320(4) Uani 1 1 d . . . . .
H00Z H -0.023330 0.825047 0.479649 0.038 Uiso 1 1 calc R U . . .
C00J C 0.4030(2) 0.8742(2) 0.40641(12) 0.0260(4) Uani 1 1 d . . . . .
C00K C 0.3256(2) 0.6650(2) 0.55622(13) 0.0323(4) Uani 1 1 d . . . . .
H00K H 0.361148 0.585779 0.607631 0.039 Uiso 1 1 calc R U . . .
C00L C 0.1481(2) 0.6886(2) 0.55456(12) 0.0293(4) Uani 1 1 d . . . . .
C00M C 0.4503(2) 0.7568(2) 0.48312(13) 0.0303(4) Uani 1 1 d . . . . .
H00M H 0.571244 0.739643 0.485028 0.036 Uiso 1 1 calc R U . . .
C00N C 0.9280(2) 0.9701(2) 0.23773(15) 0.0363(4) Uani 1 1 d . . . . .
H00J H 1.026631 1.027329 0.189160 0.054 Uiso 1 1 calc R U . . .
H00L H 0.888250 1.035814 0.292838 0.054 Uiso 1 1 calc R U . . .
H00N H 0.965955 0.862982 0.267843 0.054 Uiso 1 1 calc R U . . .
C00O C -0.1488(3) 0.5985(3) 0.62128(16) 0.0425(5) Uani 1 1 d . . . . .
H00O H -0.217220 0.522022 0.677547 0.064 Uiso 1 1 calc R U . . .
H00P H -0.187739 0.710715 0.626761 0.064 Uiso 1 1 calc R U . . .
H00Q H -0.166433 0.569592 0.554750 0.064 Uiso 1 1 calc R U . . .

loop_
_atom_site_aniso_label
_atom_site_aniso_U_11
_atom_site_aniso_U_22
_atom_site_aniso_U_33
_atom_site_aniso_U_23
_atom_site_aniso_U_13
_atom_site_aniso_U_12
O001 0.0287(6) 0.0314(6) 0.0250(6) -0.0025(5) 0.0000(5) -0.0040(5)
O002 0.0387(7) 0.0210(6) 0.0280(6) 0.0015(5) -0.0029(5) -0.0001(5)
O003 0.0341(7) 0.0358(7) 0.0234(6) 0.0051(5) -0.0007(5) -0.0052(5)
O004 0.0351(7) 0.0545(9) 0.0275(7) -0.0005(6) 0.0025(6) -0.0094(6)
N005 0.0261(7) 0.0226(7) 0.0200(6) -0.0030(5) -0.0030(5) 0.0000(5)
C006 0.0208(8) 0.0213(7) 0.0236(8) -0.0026(6) -0.0059(6) -0.0026(6)
C007 0.0201(8) 0.0224(8) 0.0258(8) -0.0013(6) -0.0073(6) -0.0027(6)
C008 0.0205(8) 0.0256(8) 0.0239(8) 0.0003(6) -0.0078(6) -0.0029(6)
C009 0.0242(8) 0.0231(8) 0.0223(8) -0.0033(6) 0.0008(6) -0.0012(6)
C00A 0.0230(8) 0.0236(8) 0.0209(7) -0.0025(6) -0.0045(6) -0.0017(6)
C00B 0.0277(9) 0.0289(9) 0.0269(8) -0.0045(7) -0.0018(7) -0.0041(7)
C00C 0.0307(9) 0.0206(8) 0.0374(9) -0.0004(7) -0.0101(8) -0.0039(7)
C00D 0.0310(9) 0.0356(10) 0.0373(10) -0.0173(8) -0.0003(8) 0.0000(8)
C00E 0.0338(10) 0.0233(8) 0.0500(11) -0.0140(8) -0.0111(8) 0.0023(7)
C00F 0.0316(9) 0.0267(8) 0.0305(9) -0.0099(7) 0.0031(7) -0.0017(7)
C00G 0.0312(9) 0.0291(9) 0.0301(9) -0.0039(7) -0.0028(7) 0.0060(7)
C00H 0.0266(9) 0.0271(8) 0.0250(8) -0.0061(7) -0.0014(7) 0.0036(7)
C00I 0.0243(9) 0.0376(10) 0.0337(9) -0.0089(8) -0.0008(7) 0.0044(7)
C00J 0.0289(9) 0.0270(8) 0.0227(8) -0.0112(7) 0.0001(7) 0.0010(7)
C00K 0.0360(10) 0.0403(10) 0.0210(8) -0.0023(7) -0.0078(7) -0.0002(8)
C00L 0.0311(9) 0.0354(9) 0.0207(8) -0.0097(7) 0.0019(7) -0.0030(7)
C00M 0.0248(9) 0.0414(10) 0.0262(8) -0.0091(7) -0.0055(7) 0.0018(7)
C00N 0.0281(9) 0.0451(11) 0.0366(10) -0.0145(8) -0.0009(8) -0.0035(8)
C00O 0.0335(10) 0.0517(12) 0.0394(11) -0.0126(9) 0.0062(8) -0.0086(9)

loop_
_atom_type_symbol
_atom_type_description
_atom_type_scat_dispersion_real
_atom_type_scat_dispersion_imag
_atom_type_scat_source
C C 0.0033 0.0016 'International Tables Vol C Tables 4.2.6.8 and 6.1.1.4'
H H 0.0000 0.0000 'International Tables Vol C Tables 4.2.6.8 and 6.1.1.4'
N N 0.0061 0.0033 'International Tables Vol C Tables 4.2.6.8 and 6.1.1.4'
O O 0.0106 0.0060 'International Tables Vol C Tables 4.2.6.8 and 6.1.1.4'

loop_
_geom_angle_atom_site_label_1
_geom_angle_atom_site_label_2
_geom_angle_atom_site_label_3
_geom_angle
_geom_angle_site_symmetry_1
_geom_angle_site_symmetry_3
_geom_angle_publ_flag
C00N O001 C009 114.16(13) . . ?
C00L O004 C00O 116.88(15) . . ?
C008 N005 C00A 112.01(13) . . ?
C008 N005 C00H 123.09(13) . . ?
C00A N005 C00H 124.91(13) . . ?
C00B C006 C007 121.54(15) . . ?
C00B C006 C00A 130.15(14) . . ?
C007 C006 C00A 108.28(14) . . ?
C00C C007 C006 121.53(15) . . ?
C00C C007 C008 130.28(15) . . ?
C006 C007 C008 108.12(13) . . ?
O003 C008 N005 124.69(15) . . ?
O003 C008 C007 129.36(15) . . ?
N005 C008 C007 105.96(13) . . ?
O001 C009 C00H 106.38(13) . . ?
O001 C009 C00F 112.29(13) . . ?
C00H C009 C00F 111.26(14) . . ?
O001 C009 H009 108.9 . . ?
C00H C009 H009 108.9 . . ?
C00F C009 H009 108.9 . . ?
O002 C00A N005 125.44(15) . . ?
O002 C00A C006 128.98(15) . . ?
N005 C00A C006 105.57(13) . . ?
C006 C00B C00D 117.18(16) . . ?
C006 C00B H00B 121.4 . . ?
C00D C00B H00B 121.4 . . ?
C007 C00C C00E 117.23(16) . . ?
C007 C00C H00C 121.4 . . ?
C00E C00C H00C 121.4 . . ?
C00E C00D C00B 121.35(16) . . ?
C00E C00D H00D 119.3 . . ?
C00B C00D H00D 119.3 . . ?
C00D C00E C00C 121.15(16) . . ?
C00D C00E H00E 119.4 . . ?
C00C C00E H00E 119.4 . . ?
C00J C00F C009 112.79(13) . . ?
C00J C00F H00A 109.0 . . ?
C009 C00F H00A 109.0 . . ?
C00J C00F H00F 109.0 . . ?
C009 C00F H00F 109.0 . . ?
H00A C00F H00F 107.8 . . ?
C00J C00G C00I 122.23(17) . . ?
C00J C00G H00G 118.9 . . ?
C00I C00G H00G 118.9 . . ?
N005 C00H C009 112.09(13) . . ?
N005 C00H H00H 109.2 . . ?
C009 C00H H00H 109.2 . . ?
N005 C00H H00I 109.2 . . ?
C009 C00H H00I 109.2 . . ?
H00H C00H H00I 107.9 . . ?
C00L C00I C00G 119.37(16) . . ?
C00L C00I H00I 120.3 . . ?
C00G C00I H00I 120.3 . . ?
C00G C00J C00M 117.23(16) . . ?
C00G C00J C00F 121.92(16) . . ?
C00M C00J C00F 120.85(16) . . ?
C00M C00K C00L 119.92(16) . . ?
C00M C00K H00K 120.0 . . ?
C00L C00K H00K 120.0 . . ?
O004 C00L C00I 124.44(16) . . ?
O004 C00L C00K 115.95(16) . . ?
C00I C00L C00K 119.60(16) . . ?
C00K C00M C00J 121.63(16) . . ?
C00K C00M H00M 119.2 . . ?
C00J C00M H00M 119.2 . . ?
O001 C00N H00J 109.5 . . ?
O001 C00N H00L 109.5 . . ?
H00J C00N H00L 109.5 . . ?
O001 C00N H00N 109.5 . . ?
H00J C00N H00N 109.5 . . ?
H00L C00N H00N 109.5 . . ?
O004 C00O H00O 109.5 . . ?
O004 C00O H00P 109.5 . . ?
H00O C00O H00P 109.5 . . ?
O004 C00O H00Q 109.5 . . ?
H00O C00O H00Q 109.5 . . ?
H00P C00O H00Q 109.5 . . ?

loop_
_geom_bond_atom_site_label_1
_geom_bond_atom_site_label_2
_geom_bond_distance
_geom_bond_site_symmetry_2
_geom_bond_publ_flag
O001 C00N 1.420(2) . ?
O001 C009 1.4222(19) . ?
O002 C00A 1.2095(19) . ?
O003 C008 1.2099(19) . ?
O004 C00L 1.374(2) . ?
O004 C00O 1.430(2) . ?
N005 C008 1.396(2) . ?
N005 C00A 1.400(2) . ?
N005 C00H 1.456(2) . ?
C006 C00B 1.376(2) . ?
C006 C007 1.389(2) . ?
C006 C00A 1.488(2) . ?
C007 C00C 1.381(2) . ?
C007 C008 1.485(2) . ?
C009 C00H 1.520(2) . ?
C009 C00F 1.533(2) . ?
C009 H009 1.0000 . ?
C00B C00D 1.393(2) . ?
C00B H00B 0.9500 . ?
C00C C00E 1.390(3) . ?
C00C H00C 0.9500 . ?
C00D C00E 1.387(3) . ?
C00D H00D 0.9500 . ?
C00E H00E 0.9500 . ?
C00F C00J 1.510(2) . ?
C00F H00A 0.9900 . ?
C00F H00F 0.9900 . ?
C00G C00J 1.379(2) . ?
C00G C00I 1.391(2) . ?
C00G H00G 0.9500 . ?
C00H H00H 0.9900 . ?
C00H H00I 0.9900 . ?
C00I C00L 1.383(3) . ?
C00I H00I 0.9500 . ?
C00J C00M 1.396(2) . ?
C00K C00M 1.380(2) . ?
C00K C00L 1.390(3) . ?
C00K H00K 0.9500 . ?
C00M H00M 0.9500 . ?
C00N H00J 0.9800 . ?
C00N H00L 0.9800 . ?
C00N H00N 0.9800 . ?
C00O H00O 0.9800 . ?
C00O H00P 0.9800 . ?
C00O H00Q 0.9800 . ?
